data_7154774
loop_
_publ_author_name
'Johnson, Sherida'
'Tanaka, Fujie'

_publ_section_title
;
 Direct synthesis of C-glycosides from unprotected 2-N-acyl-aldohexoses
 via aldol condensation-oxa-Michael reactions with unactivated ketones.
;
_journal_issue 1
_journal_name_full 'Organic &amp; biomolecular chemistry'
_journal_page_first 259
_journal_page_last 264
_journal_paper_doi 10.1039/c5ob02094h
_journal_volume 14
_journal_year 2016
_chemical_absolute_configuration 'CHOOSE rm ad rmad syn or unk'
_chemical_formula_moiety 'C11 H21 N O7'
_chemical_formula_sum 'C11 H21 N O7'
_chemical_formula_weight 279.29
_space_group_crystal_system monoclinic
_space_group_IT_number 4
_space_group_name_Hall 'P 2yb'
_space_group_name_H-M_alt 'P 1 21 1'
_symmetry_space_group_name_Hall 'P 2yb'
_symmetry_space_group_name_H-M 'P 1 21 1'
_atom_sites_solution_hydrogens geom
_atom_sites_solution_primary direct
_atom_sites_solution_secondary difmap
_audit_update_record
;
2015-09-05 deposited with the CCDC.
2015-11-02 downloaded from the CCDC.
;
_cell_angle_alpha 90.0000
_cell_angle_beta 95.347(5)
_cell_angle_gamma 90.0000
_cell_formula_units_Z 2
_cell_length_a 5.008(2)
_cell_length_b 8.002(4)
_cell_length_c 17.346(8)
_cell_measurement_reflns_used 2504
_cell_measurement_temperature 173
_cell_measurement_theta_max 32.60
_cell_measurement_theta_min 2.40
_cell_volume 692.1(5)
_computing_cell_refinement 'CrystalClear-SM Expert 2.1 b32'
_computing_data_collection 'CrystalClear-SM Expert 2.1 b32 (Rigaku, 2014)'
_computing_data_reduction 'CrystalClear-SM Expert 2.1 b32'
_computing_molecular_graphics 'CrystalStructure 4.1'
_computing_publication_material 'CrystalStructure 4.1 (Rigaku, 2014)'
_computing_structure_refinement 'SHELXL2013 (Sheldrick, 2008)'
_computing_structure_solution 'SIR92 (Altomare, et al., 1994)'
_diffrn_ambient_temperature 173
_diffrn_detector_area_resol_mean 13.653
_diffrn_measured_fraction_theta_full 0.996
_diffrn_measured_fraction_theta_max 0.996
_diffrn_measurement_device_type 'Rigaku XtaLAB mini'
_diffrn_measurement_method \w
_diffrn_radiation_type 'Mo K\a'
_diffrn_radiation_wavelength 0.71075
_diffrn_reflns_av_R_equivalents 0.0274
_diffrn_reflns_laue_measured_fraction_full 0.996
_diffrn_reflns_laue_measured_fraction_max 0.996
_diffrn_reflns_limit_h_max 7
_diffrn_reflns_limit_h_min -7
_diffrn_reflns_limit_k_max 12
_diffrn_reflns_limit_k_min -12
_diffrn_reflns_limit_l_max 26
_diffrn_reflns_limit_l_min -26
_diffrn_reflns_number 28544
_diffrn_reflns_point_group_measured_fraction_full 0.996
_diffrn_reflns_point_group_measured_fraction_max 0.989
_diffrn_reflns_theta_full 25.242
_diffrn_reflns_theta_max 32.535
_diffrn_reflns_theta_min 2.806
_diffrn_standards_number 0
_exptl_absorpt_coefficient_mu 0.112
_exptl_absorpt_correction_T_max 0.989
_exptl_absorpt_correction_T_min 0.920
_exptl_absorpt_correction_type multi-scan
_exptl_absorpt_process_details 'REQAB (Rigaku, 1998)'
_exptl_crystal_colour colorless
_exptl_crystal_density_diffrn 1.340
_exptl_crystal_density_method 'not measured'
_exptl_crystal_description block
_exptl_crystal_F_000 300.00
_exptl_crystal_size_max 0.360
_exptl_crystal_size_mid 0.170
_exptl_crystal_size_min 0.100
_refine_diff_density_max 0.31
_refine_diff_density_min -0.20
_refine_ls_abs_structure_details
;
 Flack x determined using 1968 quotients [(I+)-(I-)]/[(I+)+(I-)]
 (Parsons and Flack (2004), Acta Cryst. A60, s61).
;
_refine_ls_abs_structure_Flack 0.1(2)
_refine_ls_extinction_method none
_refine_ls_goodness_of_fit_ref 1.049
_refine_ls_hydrogen_treatment constr
_refine_ls_number_parameters 183
_refine_ls_number_reflns 4987
_refine_ls_number_restraints 2
_refine_ls_R_factor_all 0.0370
_refine_ls_R_factor_gt 0.0332
_refine_ls_shift/su_max 0.001
_refine_ls_structure_factor_coef Fsqd
_refine_ls_weighting_details 'w = 1/[\s^2^(Fo^2^)+(0.0508P)^2^+0.0573P] where P=(Fo^2^+2Fc^2^)/3'
_refine_ls_weighting_scheme calc
_refine_ls_wR_factor_gt 0.0851
_refine_ls_wR_factor_ref 0.0877
_reflns_number_gt 4612
_reflns_number_total 4987
_reflns_threshold_expression F^2^>2.0\s(F^2^)
_cod_data_source_file c5ob02094h2.cif
_cod_data_source_block SX407
_cod_depositor_comments 'Adding full bibliography for 7154773--7154774.cif.'
_cod_database_code 7154774
_shelxl_res_file
;
TITL SX407
CELL  0.71075 5.00800 8.00200 17.34600 90.000 95.347 90.000
ZERR  2 0.00200 0.00400 0.00800 0.000 0.005 0.000
LATT -1
SYMM    -X, .50+Y,    -Z
SFAC C H N O
UNIT 22 42 2 14
OMIT      1  -2   8
OMIT      1   2   8
OMIT      0   0   4
OMIT     -2   0  11
L.S. 10
FMAP 2
PLAN -150
WPDB -2
HTAB
LIST 4
TEMP -100.0
ACTA
SIZE 0.360 0.170 0.100
SADI 0.01 O8 H8A O8 H8B
WGHT    0.050800    0.057300
FVAR       3.37431
O1    4    0.379305    0.868098    0.761452    11.00000    0.02830    0.01329 =
         0.02002    0.00019    0.00468    0.00148
O2    4    0.218417    0.461587    0.616836    11.00000    0.04382    0.01333 =
         0.02386   -0.00096   -0.01092    0.00113
AFIX 147
H2    2    0.253618    0.362266    0.629757    11.00000   -1.20000
AFIX   0
O3    4    0.251993    1.117717    0.642809    11.00000    0.03752    0.01649 =
         0.02550    0.00010   -0.00115    0.00495
AFIX 147
H3    2    0.195087    1.087319    0.597909    11.00000   -1.20000
AFIX   0
O4    4    0.487894    0.743782    0.562938    11.00000    0.04537    0.02069 =
         0.01937    0.00282    0.00836    0.00896
AFIX 147
H4    2    0.411779    0.812490    0.531535    11.00000   -1.20000
AFIX   0
O5    4    0.652641    0.881056    0.929453    11.00000    0.02557    0.04656 =
         0.03272   -0.00760    0.00238   -0.00779
O7    4   -0.172750    0.387867    0.795110    11.00000    0.01467    0.02816 =
         0.05177    0.00858    0.00538    0.00146
O8    4    0.795259    0.501541    0.507284    11.00000    0.03295    0.02681 =
         0.02468   -0.00735   -0.00412    0.00615
H8A   2    0.695821    0.570156    0.528669    11.00000   -1.20000
H8B   2    0.933702    0.486192    0.538448    11.00000   -1.20000
N22   3    0.271404    0.414245    0.783916    11.00000    0.01418    0.01431 =
         0.02431    0.00296    0.00095    0.00205
AFIX  43
H22   2    0.430290    0.367139    0.792130    11.00000   -1.20000
AFIX   0
C9    1    0.505763    0.868802    0.691026    11.00000    0.02197    0.01501 =
         0.01991    0.00087    0.00302    0.00096
AFIX  13
H9    2    0.694900    0.829720    0.702638    11.00000   -1.20000
AFIX   0
C10   1    0.265909    0.731913    0.875235    11.00000    0.02057    0.01923 =
         0.02012    0.00036    0.00257   -0.00023
AFIX  23
H10A  2    0.090542    0.787818    0.863372    11.00000   -1.20000
H10B  2    0.230758    0.619810    0.896218    11.00000   -1.20000
AFIX   0
C11   1    0.057366    0.331455    0.805826    11.00000    0.01750    0.01627 =
         0.02514   -0.00080    0.00330    0.00040
C12   1    0.253070    0.577569    0.747368    11.00000    0.01644    0.01336 =
         0.02023    0.00192   -0.00020    0.00179
AFIX  13
H12   2    0.059277    0.608752    0.738499    11.00000   -1.20000
AFIX   0
C13   1    0.428330    0.831381    0.937202    11.00000    0.02335    0.02379 =
         0.01982    0.00125   -0.00003    0.00122
C14   1    0.360670    0.746357    0.633388    11.00000    0.02583    0.01462 =
         0.01805    0.00082    0.00227    0.00372
AFIX  13
H14   2    0.169675    0.782083    0.622116    11.00000   -1.20000
AFIX   0
C15   1    0.369244    0.571978    0.668472    11.00000    0.02394    0.01272 =
         0.01792   -0.00042   -0.00130    0.00247
AFIX  13
H15   2    0.559531    0.532822    0.675887    11.00000   -1.20000
AFIX   0
C16   1    0.511799    1.048687    0.662513    11.00000    0.03099    0.01565 =
         0.02450    0.00196    0.00255   -0.00253
AFIX  23
H16A  2    0.607521    1.118447    0.703359    11.00000   -1.20000
H16B  2    0.614399    1.053121    0.616454    11.00000   -1.20000
AFIX   0
C17   1    0.295144    0.862325    1.010250    11.00000    0.03343    0.05782 =
         0.02096   -0.00845    0.00403   -0.00789
AFIX 137
H17A  2    0.114269    0.906610    0.996944    11.00000   -1.20000
H17B  2    0.400748    0.943362    1.042635    11.00000   -1.20000
H17C  2    0.283770    0.757135    1.038692    11.00000   -1.20000
AFIX   0
C18   1    0.114674    0.167118    0.845223    11.00000    0.02982    0.01929 =
         0.04398    0.00930    0.01426    0.00463
AFIX 137
H18A  2    0.268427    0.114074    0.824066    11.00000   -1.20000
H18B  2   -0.042701    0.094416    0.836453    11.00000   -1.20000
H18C  2    0.155804    0.185309    0.900935    11.00000   -1.20000
AFIX   0
C19   1    0.396774    0.710419    0.800173    11.00000    0.01925    0.01396 =
         0.01868    0.00055    0.00177    0.00058
AFIX  13
H19   2    0.589373    0.678746    0.812056    11.00000   -1.20000
AFIX   0
HKLF 4
 
REM  SX407
REM R1 =  0.0332 for    4612 Fo > 4sig(Fo)  and  0.0370 for all    4987 data
REM    183 parameters refined using      2 restraints
 
END  
     
WGHT      0.0507      0.0577 

REM Instructions for potential hydrogen bonds
EQIV $1 x, y-1, z
HTAB O2 O3_$1
EQIV $2 -x+1, y+1/2, -z+1
HTAB O3 O8_$2
HTAB O4 O8_$2
HTAB O8 O4
EQIV $3 x+1, y, z
HTAB O8 O2_$3
HTAB N22 O7_$3
HTAB C15 O7_$3
EQIV $4 x-1, y, z
HTAB C17 O5_$4
HTAB C18 O1_$1
HTAB C19 O7_$3

REM Highest difference peak  0.310,  deepest hole -0.201,  1-sigma level  0.040
Q1    1   0.4331  0.8110  0.6622  11.00000  0.05    0.31
Q2    1   0.3601  0.7764  0.9000  11.00000  0.05    0.25
Q3    1   0.3327  0.7106  0.8408  11.00000  0.05    0.24
Q4    1   0.0752  0.2548  0.8269  11.00000  0.05    0.23
Q5    1   0.2742  0.5008  0.7660  11.00000  0.05    0.22
Q6    1   0.4707  0.9439  0.6705  11.00000  0.05    0.21
Q7    1   0.3172  0.6438  0.7703  11.00000  0.05    0.21
Q8    1   0.3556  0.6601  0.6497  11.00000  0.05    0.21
Q9    1   0.3375  0.8589  0.9725  11.00000  0.05    0.20
Q10   1   0.3112  0.5703  0.7094  11.00000  0.05    0.20
Q11   1   0.1463  0.8400  1.0042  11.00000  0.05    0.17
Q12   1  -0.0313  0.1209  0.8862  11.00000  0.05    0.17
Q13   1   0.1646  0.3826  0.7904  11.00000  0.05    0.17
Q14   1   0.2880  0.1409  0.8612  11.00000  0.05    0.15
Q15   1   0.2609  0.3515  0.7536  11.00000  0.05    0.14
Q16   1   0.0928  0.0998  0.7866  11.00000  0.05    0.14
Q17   1   0.6892  0.8127  0.9450  11.00000  0.05    0.14
Q18   1   0.2471  0.8746  0.7482  11.00000  0.05    0.14
Q19   1   0.0944  0.4472  0.6359  11.00000  0.05    0.13
Q20   1  -0.1765  0.4571  0.7739  11.00000  0.05    0.13
Q21   1   0.5153  0.6826  0.8091  11.00000  0.05    0.12
Q22   1   0.4330  0.8681  0.7274  11.00000  0.05    0.12
Q23   1   0.4355  0.6825  0.5427  11.00000  0.05    0.12
Q24   1   0.2917  0.8985  0.5025  11.00000  0.05    0.12
Q25   1   0.1587  1.0279  0.5368  11.00000  0.05    0.12
Q26   1   0.5620  0.9180  0.9361  11.00000  0.05    0.12
Q27   1   0.3613  0.2448  0.5772  11.00000  0.05    0.11
Q28   1   0.3997  0.8632  1.0432  11.00000  0.05    0.11
Q29   1   0.3902  0.7471  0.6155  11.00000  0.05    0.11
Q30   1   0.1653  0.5929  0.7400  11.00000  0.05    0.11
Q31   1   0.2908  0.4595  0.8786  11.00000  0.05    0.11
Q32   1  -0.0598  0.8289  0.8083  11.00000  0.05    0.11
Q33   1   0.3810  0.8013  0.7772  11.00000  0.05    0.11
Q34   1  -0.2379  0.3632  0.6335  11.00000  0.05    0.11
Q35   1   0.7913  1.0927  0.7534  11.00000  0.05    0.11
Q36   1   0.7396  1.1421  0.6610  11.00000  0.05    0.10
Q37   1  -0.0919 -0.0969  0.7808  11.00000  0.05    0.10
Q38   1  -0.3924  0.1986  0.8391  11.00000  0.05    0.10
Q39   1   0.6561  1.0233  0.5875  11.00000  0.05    0.10
Q40   1  -0.0709  0.3377  0.7969  11.00000  0.05    0.10
Q41   1   0.5722  1.0585  0.6389  11.00000  0.05    0.10
Q42   1  -0.0627  0.3042  0.6367  11.00000  0.05    0.10
Q43   1  -0.2685  0.4592  0.8859  11.00000  0.05    0.10
Q44   1   0.0815  0.8263  0.6313  11.00000  0.05    0.10
Q45   1  -0.2955  0.2877  0.7723  11.00000  0.05    0.10
Q46   1  -0.2300  0.0137  0.8242  11.00000  0.05    0.10
Q47   1   0.8335  0.7129  0.9382  11.00000  0.05    0.10
Q48   1   1.0058  0.7907  0.9473  11.00000  0.05    0.10
Q49   1  -0.3124  0.4358  0.7709  11.00000  0.05    0.09
Q50   1   0.4205  0.9422  0.7885  11.00000  0.05    0.09
Q51   1   0.3872  0.6196  0.4984  11.00000  0.05    0.09
Q52   1  -0.1102  0.5995  0.8919  11.00000  0.05    0.09
Q53   1   0.3412  0.2633  0.6709  11.00000  0.05    0.09
Q54   1   0.2474  0.7451  0.6307  11.00000  0.05    0.09
Q55   1   0.5523  1.0896  0.6881  11.00000  0.05    0.09
Q56   1   0.7057  1.0044  0.9129  11.00000  0.05    0.09
Q57   1   0.8907  0.7883  0.8600  11.00000  0.05    0.09
Q58   1  -0.2136  0.4781  0.5584  11.00000  0.05    0.09
Q59   1   0.1838  0.7168  1.0139  11.00000  0.05    0.09
Q60   1   0.7736  0.6295  0.5929  11.00000  0.05    0.09
Q61   1  -0.0327  0.0747  0.9396  11.00000  0.05    0.09
Q62   1   0.7195  0.6635  0.8165  11.00000  0.05    0.09
Q63   1   0.6022  0.7383  0.8022  11.00000  0.05    0.09
Q64   1   0.3093  0.6808  1.0398  11.00000  0.05    0.09
Q65   1   0.7657  0.7916  1.0037  11.00000  0.05    0.09
Q66   1   0.5592  0.2388  0.7445  11.00000  0.05    0.09
Q67   1  -0.2896  0.4965  0.8544  11.00000  0.05    0.09
Q68   1   0.3496  0.9668  0.5283  11.00000  0.05    0.09
Q69   1   0.6847  1.1004  0.7897  11.00000  0.05    0.09
Q70   1   0.3171  0.3252  0.8905  11.00000  0.05    0.09
Q71   1   0.5797  1.1941  0.7733  11.00000  0.05    0.09
Q72   1  -0.1680  0.6051  0.6356  11.00000  0.05    0.09
Q73   1  -0.1952  0.2039  0.7499  11.00000  0.05    0.08
Q74   1  -0.3248  0.5032  0.7489  11.00000  0.05    0.08
Q75   1   0.2017  0.5963  0.4519  11.00000  0.05    0.08
Q76   1   0.3215  0.4690  0.5311  11.00000  0.05    0.08
Q77   1  -0.2759  0.0418  0.7968  11.00000  0.05    0.08
Q78   1  -0.0761  0.6378  0.8571  11.00000  0.05    0.08
Q79   1   0.2897  1.0177  0.8750  11.00000  0.05    0.08
Q80   1   0.2365  0.5634  0.5312  11.00000  0.05    0.08
Q81   1  -0.3059  0.3923  0.8278  11.00000  0.05    0.08
Q82   1   0.9830  0.9593  0.9703  11.00000  0.05    0.08
Q83   1   0.7635  0.6042  0.6783  11.00000  0.05    0.08
Q84   1  -0.0499  0.5267  0.8572  11.00000  0.05    0.08
Q85   1   0.9548  0.8336  0.7560  11.00000  0.05    0.08
Q86   1   0.6624  1.0771  0.8878  11.00000  0.05    0.08
Q87   1   0.6173  0.8657  1.0235  11.00000  0.05    0.08
Q88   1  -0.0363  0.4590  0.8991  11.00000  0.05    0.08
Q89   1   0.1698  0.6404  1.0469  11.00000  0.05    0.08
Q90   1   0.8670  0.8024  0.9195  11.00000  0.05    0.08
Q91   1   0.8187  0.7767  0.6168  11.00000  0.05    0.08
Q92   1   0.9604  0.7977  0.7022  11.00000  0.05    0.08
Q93   1   0.9687  0.9379  0.9336  11.00000  0.05    0.08
Q94   1   0.8341  0.8511  0.6829  11.00000  0.05    0.08
Q95   1   0.1724  0.9645  0.8495  11.00000  0.05    0.08
Q96   1   0.0270  1.2626  0.6941  11.00000  0.05    0.08
Q97   1   0.7998  1.0247  0.5703  11.00000  0.05    0.08
Q98   1   0.1644  1.0381  0.6390  11.00000  0.05    0.08
Q99   1   0.6768  0.9566  1.0258  11.00000  0.05    0.08
Q100  1   0.2747  1.0255  0.6601  11.00000  0.05    0.08
Q101  1   0.2005  1.2213  0.7333  11.00000  0.05    0.08
Q102  1   0.7437  0.9471  0.8812  11.00000  0.05    0.08
Q103  1  -0.1613  0.5672  0.7216  11.00000  0.05    0.08
Q104  1   1.1342  0.5311  0.5038  11.00000  0.05    0.08
Q105  1   0.8471  0.9605  0.6554  11.00000  0.05    0.08
Q106  1   0.2861  0.6787  0.8857  11.00000  0.05    0.08
Q107  1   0.8237  0.6204  0.9734  11.00000  0.05    0.08
Q108  1  -0.1844  0.6010  0.8082  11.00000  0.05    0.08
Q109  1   0.0625  0.2580  0.5735  11.00000  0.05    0.08
Q110  1   0.1141  0.3797  0.6665  11.00000  0.05    0.08
Q111  1   0.1260  1.1201  0.7293  11.00000  0.05    0.08
Q112  1   0.2314  0.2048  0.6270  11.00000  0.05    0.08
Q113  1  -0.0870  0.6226  0.7768  11.00000  0.05    0.07
Q114  1   0.7241  0.9375  0.8289  11.00000  0.05    0.07
Q115  1   0.1178  0.8975  0.6598  11.00000  0.05    0.07
Q116  1   0.0777  1.0220  0.7257  11.00000  0.05    0.07
Q117  1   0.5588  0.3424  0.6999  11.00000  0.05    0.07
Q118  1   0.2378  0.3029  0.5622  11.00000  0.05    0.07
Q119  1   0.4493  1.0413  0.8918  11.00000  0.05    0.07
Q120  1  -0.2156  0.2419  0.6064  11.00000  0.05    0.07
Q121  1   0.4478  0.2155  0.8543  11.00000  0.05    0.07
Q122  1   0.8814  0.2929  0.5530  11.00000  0.05    0.07
Q123  1   0.3066  0.5228  0.6478  11.00000  0.05    0.07
Q124  1   0.0461  0.8768  0.8080  11.00000  0.05    0.07
Q125  1   0.4703  0.5403  0.6775  11.00000  0.05    0.07
Q126  1   0.6738  1.0990  0.5421  11.00000  0.05    0.07
Q127  1   0.0706  0.5887  0.7693  11.00000  0.05    0.07
Q128  1   0.9972  0.8798  0.9305  11.00000  0.05    0.07
Q129  1   0.7980  1.0786  1.0071  11.00000  0.05    0.07
Q130  1   0.9777  0.8482  0.8898  11.00000  0.05    0.07
Q131  1   0.5089  1.0184  0.8858  11.00000  0.05    0.07
Q132  1   0.3164  0.6018  1.0160  11.00000  0.05    0.07
Q133  1  -0.0243  0.6433  0.9798  11.00000  0.05    0.07
Q134  1   0.6791  0.6411  0.9426  11.00000  0.05    0.07
Q135  1  -0.0523  0.6066  0.6032  11.00000  0.05    0.07
Q136  1   0.6887  0.5922  0.7197  11.00000  0.05    0.07
Q137  1   0.4324  0.6394  1.0493  11.00000  0.05    0.07
Q138  1   1.0178  0.4609  0.4935  11.00000  0.05    0.07
Q139  1   0.7156  0.8821  1.0256  11.00000  0.05    0.07
Q140  1  -0.3128  0.2507  0.8638  11.00000  0.05    0.07
Q141  1   0.7578  0.5837  0.8637  11.00000  0.05    0.07
Q142  1   0.6809  0.6283  0.6134  11.00000  0.05    0.07
Q143  1   0.0156  1.0156  0.6593  11.00000  0.05    0.07
Q144  1   0.1948  0.6477  0.5560  11.00000  0.05    0.07
Q145  1  -0.1282  0.2130  0.8819  11.00000  0.05    0.07
Q146  1  -0.0798 -0.0255  0.7288  11.00000  0.05    0.07
Q147  1   0.2429  0.1750  0.7613  11.00000  0.05    0.07
Q148  1  -0.1419  0.4798  0.6392  11.00000  0.05    0.07
Q149  1   0.8031  0.3826  0.5399  11.00000  0.05    0.07
Q150  1   0.1517  1.0813  0.6761  11.00000  0.05    0.07
;

loop_
_symmetry_equiv_pos_site_id
_space_group_symop_operation_xyz
1 +X,+Y,+Z
2 -X,1/2+Y,-Z

loop_
_atom_site_label
_atom_site_type_symbol
_atom_site_fract_x
_atom_site_fract_y
_atom_site_fract_z
_atom_site_U_iso_or_equiv
_atom_site_adp_type
_atom_site_occupancy
_atom_site_site_symmetry_multiplicity
_atom_site_calc_flag
_atom_site_refinement_flags
O1 O 0.3793(2) 0.86810(12) 0.76145(5) 0.02038(19) Uani 1 2 d .
O2 O 0.2184(3) 0.46159(13) 0.61684(6) 0.0279(2) Uani 1 2 d .
O3 O 0.2520(2) 1.11772(14) 0.64281(6) 0.0268(2) Uani 1 2 d .
O4 O 0.4879(3) 0.74378(14) 0.56294(6) 0.0281(2) Uani 1 2 d .
O5 O 0.6526(2) 0.88106(18) 0.92945(7) 0.0350(3) Uani 1 2 d .
O7 O -0.1727(2) 0.38787(15) 0.79511(8) 0.0314(2) Uani 1 2 d .
O8 O 0.7953(2) 0.50154(15) 0.50728(7) 0.0286(2) Uani 1 2 d .
N22 N 0.2714(2) 0.41425(14) 0.78392(6) 0.0177(2) Uani 1 2 d .
C9 C 0.5058(3) 0.86880(16) 0.69103(7) 0.0189(2) Uani 1 2 d .
C10 C 0.2659(3) 0.73191(17) 0.87523(8) 0.0199(2) Uani 1 2 d .
C11 C 0.0574(3) 0.33146(17) 0.80583(8) 0.0196(2) Uani 1 2 d .
C12 C 0.2531(3) 0.57757(15) 0.74737(7) 0.0168(2) Uani 1 2 d .
C13 C 0.4283(3) 0.83138(18) 0.93720(8) 0.0224(2) Uani 1 2 d .
C14 C 0.3607(3) 0.74636(16) 0.63339(7) 0.0195(2) Uani 1 2 d .
C15 C 0.3692(3) 0.57198(16) 0.66847(7) 0.0184(2) Uani 1 2 d .
C16 C 0.5118(3) 1.04869(17) 0.66251(8) 0.0237(3) Uani 1 2 d .
C17 C 0.2951(4) 0.8623(3) 1.01025(9) 0.0373(4) Uani 1 2 d .
C18 C 0.1147(3) 0.1671(2) 0.84522(11) 0.0304(3) Uani 1 2 d .
C19 C 0.3968(3) 0.71042(15) 0.80017(7) 0.0173(2) Uani 1 2 d .
H2 H 0.25362 0.36227 0.62976 0.0335 Uiso 1 2 calc R
H3 H 0.19509 1.08732 0.59791 0.0321 Uiso 1 2 calc R
H4 H 0.41178 0.81249 0.53154 0.0338 Uiso 1 2 calc R
H9 H 0.6949 0.82972 0.70264 0.0227 Uiso 1 2 calc R
H10A H 0.09054 0.78782 0.86337 0.0239 Uiso 1 2 calc R
H10B H 0.23076 0.61981 0.89622 0.0239 Uiso 1 2 calc R
H12 H 0.05928 0.60875 0.7385 0.0202 Uiso 1 2 calc R
H14 H 0.16968 0.78208 0.62212 0.0234 Uiso 1 2 calc R
H15 H 0.55953 0.53282 0.67589 0.0221 Uiso 1 2 calc R
H16A H 0.60752 1.11845 0.70336 0.0285 Uiso 1 2 calc R
H16B H 0.6144 1.05312 0.61645 0.0285 Uiso 1 2 calc R
H17A H 0.11427 0.90661 0.99694 0.0448 Uiso 1 2 calc R
H17B H 0.40075 0.94336 1.04264 0.0448 Uiso 1 2 calc R
H17C H 0.28377 0.75713 1.03869 0.0448 Uiso 1 2 calc R
H18A H 0.26843 0.11407 0.82407 0.0364 Uiso 1 2 calc R
H18B H -0.0427 0.09442 0.83645 0.0364 Uiso 1 2 calc R
H18C H 0.1558 0.18531 0.90093 0.0364 Uiso 1 2 calc R
H19 H 0.58937 0.67875 0.81206 0.0208 Uiso 1 2 calc R
H22 H 0.43029 0.36714 0.79213 0.0212 Uiso 1 2 calc R
H8A H 0.69582 0.57016 0.52867 0.0343 Uiso 1 2 calc R
H8B H 0.9337 0.48619 0.53845 0.0343 Uiso 1 2 calc R

loop_
_atom_site_aniso_label
_atom_site_aniso_U_11
_atom_site_aniso_U_22
_atom_site_aniso_U_33
_atom_site_aniso_U_12
_atom_site_aniso_U_13
_atom_site_aniso_U_23
O1 0.0283(5) 0.0133(4) 0.0200(4) 0.0015(4) 0.0047(3) 0.0002(3)
O2 0.0438(6) 0.0133(4) 0.0239(5) 0.0011(4) -0.0109(4) -0.0010(4)
O3 0.0375(6) 0.0165(4) 0.0255(5) 0.0050(4) -0.0012(4) 0.0001(4)
O4 0.0454(6) 0.0207(5) 0.0194(4) 0.0090(4) 0.0084(4) 0.0028(4)
O5 0.0256(5) 0.0466(8) 0.0327(6) -0.0078(5) 0.0024(4) -0.0076(5)
O7 0.0147(4) 0.0282(6) 0.0518(7) 0.0015(4) 0.0054(4) 0.0086(5)
O8 0.0330(5) 0.0268(5) 0.0247(5) 0.0062(5) -0.0041(4) -0.0073(4)
N22 0.0142(4) 0.0143(4) 0.0243(5) 0.0021(4) 0.0010(4) 0.0030(4)
C9 0.0220(5) 0.0150(5) 0.0199(5) 0.0010(4) 0.0030(4) 0.0009(4)
C10 0.0206(6) 0.0192(6) 0.0201(5) -0.0002(4) 0.0026(4) 0.0004(4)
C11 0.0175(5) 0.0163(5) 0.0251(6) 0.0004(4) 0.0033(4) -0.0008(5)
C12 0.0164(5) 0.0134(5) 0.0202(5) 0.0018(4) -0.0002(4) 0.0019(4)
C13 0.0233(6) 0.0238(6) 0.0198(6) 0.0012(5) -0.0000(4) 0.0013(5)
C14 0.0258(6) 0.0146(5) 0.0181(5) 0.0037(5) 0.0023(4) 0.0008(4)
C15 0.0239(6) 0.0127(5) 0.0179(5) 0.0025(4) -0.0013(4) -0.0004(4)
C16 0.0310(7) 0.0157(6) 0.0245(6) -0.0025(5) 0.0026(5) 0.0020(5)
C17 0.0334(8) 0.0578(12) 0.0210(6) -0.0079(8) 0.0040(5) -0.0084(7)
C18 0.0298(7) 0.0193(6) 0.0440(8) 0.0046(5) 0.0143(6) 0.0093(6)
C19 0.0193(5) 0.0140(5) 0.0187(5) 0.0006(4) 0.0018(4) 0.0006(4)

loop_
_atom_type_symbol
_atom_type_description
_atom_type_scat_dispersion_real
_atom_type_scat_dispersion_imag
_atom_type_scat_source
C C 0.0033 0.0016
;
International Tables for Crystallography
(Vol. C, Tables 4.2.6.8 and 6.1.1.4)
;
H H 0.0000 0.0000
;
International Tables for Crystallography
(Vol. C, Table 6.1.1.4)
;
N N 0.0061 0.0033
;
International Tables for Crystallography
(Vol. C, Tables 4.2.6.8 and 6.1.1.4)
;
O O 0.0106 0.0060
;
International Tables for Crystallography
(Vol. C, Tables 4.2.6.8 and 6.1.1.4)
;

loop_
_geom_angle_atom_site_label_1
_geom_angle_atom_site_label_2
_geom_angle_atom_site_label_3
_geom_angle
_geom_angle_publ_flag
C9 O1 C19 113.16(10) yes
C11 N22 C12 123.18(11) yes
O1 C9 C14 109.53(11) yes
O1 C9 C16 107.79(11) yes
C14 C9 C16 114.49(11) yes
C13 C10 C19 114.95(12) yes
O7 C11 N22 122.30(13) yes
O7 C11 C18 121.73(13) yes
N22 C11 C18 115.96(12) yes
N22 C12 C15 110.42(10) yes
N22 C12 C19 110.81(10) yes
C15 C12 C19 110.83(11) yes
O5 C13 C10 122.47(14) yes
O5 C13 C17 121.84(14) yes
C10 C13 C17 115.68(13) yes
O4 C14 C9 110.16(11) yes
O4 C14 C15 109.29(11) yes
C9 C14 C15 109.34(10) yes
O2 C15 C12 110.83(11) yes
O2 C15 C14 108.90(10) yes
C12 C15 C14 109.30(11) yes
O3 C16 C9 113.50(12) yes
O1 C19 C10 106.87(10) yes
O1 C19 C12 109.02(10) yes
C10 C19 C12 111.90(11) yes
C15 O2 H2 109.474 no
C16 O3 H3 109.466 no
C14 O4 H4 109.469 no
H8A O8 H8B 107.042 no
C11 N22 H22 118.409 no
C12 N22 H22 118.407 no
O1 C9 H9 108.295 no
C14 C9 H9 108.291 no
C16 C9 H9 108.289 no
C13 C10 H10A 108.528 no
C13 C10 H10B 108.525 no
C19 C10 H10A 108.534 no
C19 C10 H10B 108.538 no
H10A C10 H10B 107.529 no
N22 C12 H12 108.227 no
C15 C12 H12 108.225 no
C19 C12 H12 108.229 no
O4 C14 H14 109.347 no
C9 C14 H14 109.346 no
C15 C14 H14 109.342 no
O2 C15 H15 109.262 no
C12 C15 H15 109.256 no
C14 C15 H15 109.264 no
O3 C16 H16A 108.865 no
O3 C16 H16B 108.872 no
C9 C16 H16A 108.863 no
C9 C16 H16B 108.870 no
H16A C16 H16B 107.717 no
C13 C17 H17A 109.467 no
C13 C17 H17B 109.474 no
C13 C17 H17C 109.465 no
H17A C17 H17B 109.478 no
H17A C17 H17C 109.474 no
H17B C17 H17C 109.469 no
C11 C18 H18A 109.480 no
C11 C18 H18B 109.474 no
C11 C18 H18C 109.467 no
H18A C18 H18B 109.472 no
H18A C18 H18C 109.464 no
H18B C18 H18C 109.472 no
O1 C19 H19 109.664 no
C10 C19 H19 109.655 no
C12 C19 H19 109.667 no

loop_
_geom_bond_atom_site_label_1
_geom_bond_atom_site_label_2
_geom_bond_distance
_geom_bond_publ_flag
O1 C9 1.4274(17) yes
O1 C19 1.4282(16) yes
O2 C15 1.4236(17) yes
O3 C16 1.4255(19) yes
O4 C14 1.4300(18) yes
O5 C13 1.2109(19) yes
O7 C11 1.2355(17) yes
N22 C11 1.3447(18) yes
N22 C12 1.4517(17) yes
C9 C14 1.5337(18) yes
C9 C16 1.523(2) yes
C10 C13 1.5125(19) yes
C10 C19 1.521(2) yes
C11 C18 1.497(2) yes
C12 C15 1.5369(19) yes
C12 C19 1.5375(17) yes
C13 C17 1.506(2) yes
C14 C15 1.5213(19) yes
O2 H2 0.840 no
O3 H3 0.840 no
O4 H4 0.840 no
O8 H8A 0.849 no
O8 H8B 0.847 no
N22 H22 0.880 no
C9 H9 1.000 no
C10 H10A 0.990 no
C10 H10B 0.990 no
C12 H12 1.000 no
C14 H14 1.000 no
C15 H15 1.000 no
C16 H16A 0.990 no
C16 H16B 0.990 no
C17 H17A 0.980 no
C17 H17B 0.980 no
C17 H17C 0.980 no
C18 H18A 0.980 no
C18 H18B 0.980 no
C18 H18C 0.980 no
C19 H19 1.000 no

loop_
_geom_contact_atom_site_label_1
_geom_contact_atom_site_label_2
_geom_contact_distance
_geom_contact_publ_flag
_geom_contact_site_symmetry_2
O1 O3 2.8960(17) no .
O1 O5 3.1038(19) no .
O1 C13 3.050(2) no .
O1 C15 2.8642(19) no .
O2 O4 2.8336(19) no .
O2 N22 2.910(2) no .
O3 O4 3.546(2) no .
O3 C14 3.028(2) no .
O4 C16 2.985(2) no .
O5 C19 2.8284(19) no .
O7 C12 2.8048(19) no .
N22 C10 2.996(2) no .
C9 C12 2.867(2) no .
C10 C11 3.546(2) no .
C11 C15 3.538(2) no .
C11 C19 3.482(2) no .
C14 C19 2.896(2) no .
O1 C18 3.155(2) no 1_565
O2 O3 2.791(2) no 1_545
O2 O8 2.7302(18) no 1_455
O3 O2 2.791(2) no 1_565
O3 O8 2.754(2) no 2_656
O3 N22 3.4039(19) no 1_565
O3 C11 3.519(2) no 1_565
O4 O8 2.7085(19) no .
O4 O8 2.7252(18) no 2_656
O5 C10 3.504(2) no 1_655
O5 C17 3.391(2) no 1_655
O7 N22 2.7804(18) no 1_455
O7 C12 3.2886(19) no 1_455
O7 C15 3.3642(19) no 1_455
O7 C17 3.493(3) no 2_547
O7 C19 3.369(2) no 1_455
O8 O2 2.7302(18) no 1_655
O8 O3 2.754(2) no 2_646
O8 O4 2.7085(19) no .
O8 O4 2.7252(18) no 2_646
O8 C14 3.222(2) no 2_646
O8 C16 3.215(2) no 2_646
N22 O3 3.4039(19) no 1_545
N22 O7 2.7804(18) no 1_655
C10 O5 3.504(2) no 1_455
C10 C18 3.592(3) no 1_565
C11 O3 3.519(2) no 1_545
C12 O7 3.2886(19) no 1_655
C13 C18 3.430(2) no 1_565
C14 O8 3.222(2) no 2_656
C15 O7 3.3642(19) no 1_655
C16 O8 3.215(2) no 2_656
C17 O5 3.391(2) no 1_455
C17 O7 3.493(3) no 2_557
C18 O1 3.155(2) no 1_545
C18 C10 3.592(3) no 1_545
C18 C13 3.430(2) no 1_545
C19 O7 3.369(2) no 1_655
O1 H3 3.3894 no .
O1 H10A 2.4710 no .
O1 H10B 3.2078 no .
O1 H12 2.6296 no .
O1 H14 2.6351 no .
O1 H15 3.2350 no .
O1 H16A 2.5592 no .
O1 H16B 3.2336 no .
O2 H4 3.3583 no .
O2 H12 2.6055 no .
O2 H14 2.5786 no .
O2 H22 3.2157 no .
O3 H4 3.2587 no .
O3 H9 3.2983 no .
O3 H14 2.7358 no .
O4 H2 3.5062 no .
O4 H3 3.2001 no .
O4 H9 2.6366 no .
O4 H15 2.5857 no .
O4 H16B 2.6983 no .
O5 H10A 3.0321 no .
O5 H10B 2.9899 no .
O5 H17A 3.0446 no .
O5 H17B 2.4812 no .
O5 H17C 2.9392 no .
O5 H19 2.5975 no .
O7 H10B 3.1534 no .
O7 H12 2.3772 no .
O7 H18A 3.1189 no .
O7 H18B 2.5230 no .
O7 H18C 2.8532 no .
O7 H22 3.0298 no .
N22 H2 2.6995 no .
N22 H10A 3.4479 no .
N22 H10B 2.5721 no .
N22 H15 2.6453 no .
N22 H18A 2.5014 no .
N22 H18B 3.1815 no .
N22 H18C 2.8337 no .
N22 H19 2.6662 no .
C9 H3 2.7602 no .
C9 H4 2.7992 no .
C9 H12 3.2173 no .
C9 H15 2.7171 no .
C9 H19 2.5945 no .
C10 H12 2.6851 no .
C10 H17A 2.6994 no .
C10 H17B 3.3743 no .
C10 H17C 2.8356 no .
C10 H22 3.3907 no .
C11 H2 3.3036 no .
C11 H10B 2.8779 no .
C11 H12 2.5079 no .
C12 H2 2.6704 no .
C12 H9 3.1447 no .
C12 H10A 2.8012 no .
C12 H10B 2.6167 no .
C12 H14 2.7209 no .
C13 H19 2.6796 no .
C14 H2 3.1195 no .
C14 H3 2.9009 no .
C14 H12 2.7070 no .
C14 H16A 3.4040 no .
C14 H16B 2.7921 no .
C14 H19 3.2478 no .
C15 H4 3.0798 no .
C15 H9 2.6617 no .
C15 H19 2.7635 no .
C15 H22 2.6943 no .
C16 H4 2.9618 no .
C16 H14 2.7846 no .
C17 H10A 2.7221 no .
C17 H10B 2.7683 no .
C18 H22 2.4859 no .
C19 H9 2.5443 no .
C19 H14 3.2413 no .
C19 H15 2.7675 no .
C19 H22 2.7564 no .
H2 H12 2.9559 no .
H2 H14 3.3866 no .
H2 H15 2.1497 no .
H2 H22 2.8727 no .
H3 H4 2.7518 no .
H3 H14 2.4836 no .
H3 H16A 2.6400 no .
H3 H16B 2.1124 no .
H4 H9 3.1707 no .
H4 H14 2.0864 no .
H4 H15 3.3882 no .
H4 H16B 2.5745 no .
H9 H14 2.8862 no .
H9 H15 2.5021 no .
H9 H16A 2.3517 no .
H9 H16B 2.3412 no .
H9 H19 2.3512 no .
H10A H12 2.5896 no .
H10A H17A 2.4969 no .
H10A H17B 3.5682 no .
H10A H17C 3.1139 no .
H10A H19 2.8651 no .
H10B H12 2.7914 no .
H10B H17A 2.9748 no .
H10B H17C 2.6950 no .
H10B H18C 3.4988 no .
H10B H19 2.4632 no .
H10B H22 2.9466 no .
H12 H14 2.5520 no .
H12 H15 2.8865 no .
H12 H19 2.8910 no .
H12 H22 2.7809 no .
H14 H15 2.8845 no .
H14 H16B 3.1168 no .
H15 H19 2.6266 no .
H15 H22 2.5466 no .
H18A H22 2.2691 no .
H18B H22 3.3621 no .
H18C H22 2.8376 no .
H19 H22 2.6307 no .
O1 H9 3.4973 no 1_455
O1 H18A 2.3398 no 1_565
O1 H18B 3.1545 no 1_565
O1 H18B 3.5566 no 1_665
O2 H3 3.0139 no 1_545
O2 H4 3.5165 no 2_646
O2 H15 3.5906 no 1_455
O2 H8A 3.0327 no 1_455
O2 H8A 3.0808 no .
O2 H8B 1.8867 no 1_455
O3 H2 1.9700 no 1_565
O3 H16A 3.4859 no 1_455
O3 H16B 3.2249 no 1_455
O3 H18A 3.1377 no 1_565
O3 H22 3.3254 no 1_565
O3 H8A 3.0341 no 2_656
O3 H8B 3.3635 no 2_656
O4 H3 3.5635 no 2_646
O4 H14 3.4861 no 1_655
O4 H16B 3.4606 no 2_646
O4 H8A 1.8663 no .
O4 H8A 3.1496 no 2_656
O4 H8B 3.4514 no 1_455
O4 H8B 3.0969 no .
O4 H8B 3.2590 no 2_656
O5 H10A 2.6736 no 1_655
O5 H10B 3.5785 no 2_657
O5 H17A 2.5005 no 1_655
O5 H17B 3.5493 no 2_647
O5 H17C 3.0708 no 2_657
O5 H18A 3.1408 no 1_565
O5 H18B 2.8816 no 1_665
O5 H18C 3.4833 no 1_565
O5 H18C 3.5713 no 1_665
O5 H18C 3.3918 no 2_657
O7 H15 2.6273 no 1_455
O7 H16A 2.8399 no 1_445
O7 H17A 3.5948 no 2_547
O7 H17B 3.1655 no 2_547
O7 H17C 3.1644 no 2_547
O7 H19 2.6436 no 1_455
O7 H22 1.9908 no 1_455
O8 H2 3.1805 no 1_655
O8 H3 1.9543 no 2_646
O8 H4 3.1949 no .
O8 H4 1.9201 no 2_646
O8 H14 3.4391 no 1_655
O8 H14 2.8682 no 2_646
O8 H15 3.2640 no .
O8 H16B 2.8574 no 2_646
N22 H16A 3.2905 no 1_545
N22 H17B 3.2985 no 2_647
C9 H12 3.5024 no 1_655
C9 H18A 3.3319 no 1_565
C10 H17B 3.1152 no 2_647
C10 H18A 3.1846 no 1_565
C10 H18B 3.3260 no 1_565
C10 H19 3.4884 no 1_455
C11 H15 3.5840 no 1_455
C11 H16A 3.2239 no 1_445
C11 H17C 3.3771 no 2_547
C11 H22 3.1402 no 1_455
C12 H9 3.4760 no 1_455
C12 H15 3.5953 no 1_455
C13 H17A 3.5459 no 1_655
C13 H17B 3.2311 no 2_647
C13 H18A 3.0523 no 1_565
C13 H18B 3.5044 no 1_565
C13 H18C 3.1811 no 1_565
C13 H18C 3.5352 no 2_657
C14 H8A 2.9450 no .
C14 H8B 3.3109 no 1_455
C15 H12 3.5668 no 1_655
C15 H8A 3.0487 no .
C15 H8B 3.0657 no 1_455
C16 H2 2.8555 no 1_565
C16 H18A 3.2015 no 1_565
C16 H22 3.4477 no 1_565
C16 H8A 3.3860 no 2_656
C17 H10B 3.4346 no 2_657
C17 H18C 3.2428 no 1_565
C17 H18C 3.1825 no 2_557
C17 H18C 3.3394 no 2_657
C17 H22 3.5727 no 2_657
C18 H10A 3.0550 no 1_545
C18 H16A 3.3901 no 1_445
C18 H17A 3.3575 no 1_545
C18 H17C 3.0503 no 2_547
C18 H17C 3.5382 no 2_647
C19 H10A 3.5982 no 1_655
C19 H17B 3.5375 no 2_647
C19 H18A 3.3268 no 1_565
H2 O3 1.9700 no 1_545
H2 O8 3.1805 no 1_455
H2 C16 2.8555 no 1_545
H2 H3 2.2807 no 1_545
H2 H4 3.4159 no 2_646
H2 H16A 2.8559 no 1_545
H2 H16B 3.0847 no 1_545
H2 H8A 3.5683 no 1_455
H2 H8A 3.3867 no .
H2 H8B 2.3634 no 1_455
H3 O2 3.0139 no 1_565
H3 O4 3.5635 no 2_656
H3 O8 1.9543 no 2_656
H3 H2 2.2807 no 1_565
H3 H16B 2.9681 no 1_455
H3 H8A 2.3156 no 2_656
H3 H8B 3.5655 no 1_465
H3 H8B 2.5261 no 2_656
H4 O2 3.5165 no 2_656
H4 O8 3.1949 no .
H4 O8 1.9201 no 2_656
H4 H2 3.4159 no 2_656
H4 H16B 3.2942 no 2_646
H4 H8A 2.4082 no .
H4 H8A 2.3511 no 2_656
H4 H8B 3.5521 no 1_455
H4 H8B 2.4511 no 2_656
H9 O1 3.4973 no 1_655
H9 C12 3.4760 no 1_655
H9 H10A 3.2836 no 1_655
H9 H12 2.5752 no 1_655
H9 H14 2.8928 no 1_655
H9 H18B 3.3215 no 1_665
H10A O5 2.6736 no 1_455
H10A C18 3.0550 no 1_565
H10A C19 3.5982 no 1_455
H10A H9 3.2836 no 1_455
H10A H18A 2.8613 no 1_565
H10A H18B 2.5738 no 1_565
H10A H18C 3.2571 no 1_565
H10A H19 2.7271 no 1_455
H10B O5 3.5785 no 2_647
H10B C17 3.4346 no 2_647
H10B H17A 3.1508 no 2_547
H10B H17B 2.4817 no 2_647
H10B H19 3.4347 no 1_455
H12 C9 3.5024 no 1_455
H12 C15 3.5668 no 1_455
H12 H9 2.5752 no 1_455
H12 H15 2.7029 no 1_455
H12 H19 2.8354 no 1_455
H14 O4 3.4861 no 1_455
H14 O8 3.4391 no 1_455
H14 O8 2.8682 no 2_656
H14 H9 2.8928 no 1_455
H14 H16B 3.5208 no 1_455
H14 H8A 3.2277 no 1_455
H14 H8A 3.5969 no 2_656
H14 H8B 2.9647 no 1_455
H14 H8B 3.2287 no 2_656
H15 O2 3.5906 no 1_655
H15 O7 2.6273 no 1_655
H15 O8 3.2640 no .
H15 C11 3.5840 no 1_655
H15 C12 3.5953 no 1_655
H15 H12 2.7029 no 1_655
H15 H16A 3.3553 no 1_545
H15 H8A 2.7205 no .
H15 H8B 3.1885 no .
H16A O3 3.4859 no 1_655
H16A O7 2.8399 no 1_665
H16A N22 3.2905 no 1_565
H16A C11 3.2239 no 1_665
H16A C18 3.3901 no 1_665
H16A H2 2.8559 no 1_565
H16A H15 3.3553 no 1_565
H16A H18A 2.8163 no 1_565
H16A H18B 2.7715 no 1_665
H16A H22 2.7154 no 1_565
H16B O3 3.2249 no 1_655
H16B O4 3.4606 no 2_656
H16B O8 2.8574 no 2_656
H16B H2 3.0847 no 1_565
H16B H3 2.9681 no 1_655
H16B H4 3.2942 no 2_656
H16B H14 3.5208 no 1_655
H16B H8A 2.8355 no 2_656
H17A O5 2.5005 no 1_455
H17A O7 3.5948 no 2_557
H17A C13 3.5459 no 1_455
H17A C18 3.3575 no 1_565
H17A H10B 3.1508 no 2_557
H17A H17C 3.4631 no 2_557
H17A H18A 3.5742 no 1_565
H17A H18B 3.1966 no 1_565
H17A H18C 2.8027 no 1_565
H17A H18C 2.9241 no 2_557
H17B O5 3.5493 no 2_657
H17B O7 3.1655 no 2_557
H17B N22 3.2985 no 2_657
H17B C10 3.1152 no 2_657
H17B C13 3.2311 no 2_657
H17B C19 3.5375 no 2_657
H17B H10B 2.4817 no 2_657
H17B H17C 3.3475 no 2_657
H17B H18C 3.2762 no 1_565
H17B H18C 3.1223 no 2_657
H17B H19 3.1432 no 2_657
H17B H22 2.9750 no 2_657
H17C O5 3.0708 no 2_647
H17C O7 3.1644 no 2_557
H17C C11 3.3771 no 2_557
H17C C18 3.0503 no 2_557
H17C C18 3.5382 no 2_657
H17C H17A 3.4631 no 2_547
H17C H17B 3.3475 no 2_647
H17C H18A 3.3184 no 2_657
H17C H18B 2.8863 no 2_557
H17C H18C 2.5890 no 2_557
H17C H18C 2.9592 no 2_657
H17C H22 3.2641 no 2_657
H18A O1 2.3398 no 1_545
H18A O3 3.1377 no 1_545
H18A O5 3.1408 no 1_545
H18A C9 3.3319 no 1_545
H18A C10 3.1846 no 1_545
H18A C13 3.0523 no 1_545
H18A C16 3.2015 no 1_545
H18A C19 3.3268 no 1_545
H18A H10A 2.8613 no 1_545
H18A H16A 2.8163 no 1_545
H18A H17A 3.5742 no 1_545
H18A H17C 3.3184 no 2_647
H18A H18B 3.4401 no 1_655
H18B O1 3.5566 no 1_445
H18B O1 3.1545 no 1_545
H18B O5 2.8816 no 1_445
H18B C10 3.3260 no 1_545
H18B C13 3.5044 no 1_545
H18B H9 3.3215 no 1_445
H18B H10A 2.5738 no 1_545
H18B H16A 2.7715 no 1_445
H18B H17A 3.1966 no 1_545
H18B H17C 2.8863 no 2_547
H18B H18A 3.4401 no 1_455
H18B H22 3.4556 no 1_455
H18C O5 3.5713 no 1_445
H18C O5 3.4833 no 1_545
H18C O5 3.3918 no 2_647
H18C C13 3.1811 no 1_545
H18C C13 3.5352 no 2_647
H18C C17 3.2428 no 1_545
H18C C17 3.1825 no 2_547
H18C C17 3.3394 no 2_647
H18C H10A 3.2571 no 1_545
H18C H17A 2.8027 no 1_545
H18C H17A 2.9241 no 2_547
H18C H17B 3.2762 no 1_545
H18C H17B 3.1223 no 2_647
H18C H17C 2.5890 no 2_547
H18C H17C 2.9592 no 2_647
H19 O7 2.6436 no 1_655
H19 C10 3.4884 no 1_655
H19 H10A 2.7271 no 1_655
H19 H10B 3.4347 no 1_655
H19 H12 2.8354 no 1_655
H19 H17B 3.1432 no 2_647
H22 O3 3.3254 no 1_545
H22 O7 1.9908 no 1_655
H22 C11 3.1402 no 1_655
H22 C16 3.4477 no 1_545
H22 C17 3.5727 no 2_647
H22 H16A 2.7154 no 1_545
H22 H17B 2.9750 no 2_647
H22 H17C 3.2641 no 2_647
H22 H18B 3.4556 no 1_655
H8A O2 3.0808 no .
H8A O2 3.0327 no 1_655
H8A O3 3.0341 no 2_646
H8A O4 1.8663 no .
H8A O4 3.1496 no 2_646
H8A C14 2.9450 no .
H8A C15 3.0487 no .
H8A C16 3.3860 no 2_646
H8A H2 3.3867 no .
H8A H2 3.5683 no 1_655
H8A H3 2.3156 no 2_646
H8A H4 2.4082 no .
H8A H4 2.3511 no 2_646
H8A H14 3.2277 no 1_655
H8A H14 3.5969 no 2_646
H8A H15 2.7205 no .
H8A H16B 2.8355 no 2_646
H8B O2 1.8867 no 1_655
H8B O3 3.3635 no 2_646
H8B O4 3.0969 no .
H8B O4 3.4514 no 1_655
H8B O4 3.2590 no 2_646
H8B C14 3.3109 no 1_655
H8B C15 3.0657 no 1_655
H8B H2 2.3634 no 1_655
H8B H3 3.5655 no 1_645
H8B H3 2.5261 no 2_646
H8B H4 3.5521 no 1_655
H8B H4 2.4511 no 2_646
H8B H14 2.9647 no 1_655
H8B H14 3.2287 no 2_646
H8B H15 3.1885 no .

loop_
_geom_hbond_atom_site_label_D
_geom_hbond_atom_site_label_H
_geom_hbond_atom_site_label_A
_geom_hbond_site_symmetry_A
_geom_hbond_distance_DA
_geom_hbond_distance_DH
_geom_hbond_distance_HA
_geom_hbond_angle_DHA
_geom_hbond_publ_flag
O2 H2 O3 1_545 2.791(2) 0.840 1.970 165.3 no
O3 H3 O8 2_656 2.754(2) 0.840 1.954 158.7 no
O4 H4 O8 2_656 2.7252(18) 0.840 1.920 160.2 no
O8 H8A O4 . 2.7085(19) 0.849 1.866 170.9 no
O8 H8B O2 1_655 2.7302(18) 0.847 1.887 173.4 no
N22 H22 O7 1_655 2.7804(18) 0.880 1.991 148.7 no

loop_
_geom_torsion_atom_site_label_1
_geom_torsion_atom_site_label_2
_geom_torsion_atom_site_label_3
_geom_torsion_atom_site_label_4
_geom_torsion
_geom_torsion_publ_flag
C9 O1 C19 C10 177.39(8) no
C9 O1 C19 C12 -61.49(12) no
C19 O1 C9 C14 63.64(12) no
C19 O1 C9 C16 -171.21(8) no
C11 N22 C12 C15 -122.75(12) no
C11 N22 C12 C19 114.07(12) no
C12 N22 C11 O7 1.26(19) no
C12 N22 C11 C18 -177.90(9) no
O1 C9 C14 O4 -179.09(9) no
O1 C9 C14 C15 -58.97(13) no
O1 C9 C16 O3 -63.99(13) no
C14 C9 C16 O3 58.15(15) no
C16 C9 C14 O4 59.73(14) no
C16 C9 C14 C15 179.85(10) no
C13 C10 C19 O1 -73.40(13) no
C13 C10 C19 C12 167.32(10) no
C19 C10 C13 O5 -4.46(18) no
C19 C10 C13 C17 176.64(10) no
N22 C12 C15 O2 62.85(12) no
N22 C12 C15 C14 -177.11(8) no
N22 C12 C19 O1 178.71(9) no
N22 C12 C19 C10 -63.29(12) no
C15 C12 C19 O1 55.75(13) no
C15 C12 C19 C10 173.76(9) no
C19 C12 C15 O2 -173.97(9) no
C19 C12 C15 C14 -53.94(12) no
O4 C14 C15 O2 -63.31(13) no
O4 C14 C15 C12 175.48(9) no
C9 C14 C15 O2 176.04(10) no
C9 C14 C15 C12 54.83(13) no
